data_7053628
loop_
_publ_author_name
'Aijaz, Arshad'
'Lama, Prem'
'Sa\~nudo, E. Carolina'
'Mishra, Rupali'
'Bharadwaj, Parimal K.'

_publ_section_title
;
 Coordination polymers of various architectures built with mixed
 imidazole/benzimidazole and carboxylate donor ligands and different metal
 ions: syntheses, structural features and magnetic properties
;
_journal_issue 11
_journal_name_full 'New Journal of Chemistry'
_journal_page_first 2502
_journal_paper_doi 10.1039/c0nj00302f
_journal_volume 34
_journal_year 2010
_chemical_formula_moiety 'C40 H30 Cd2 N8 O9'
_chemical_formula_sum 'C40 H30 Cd2 N8 O9'
_chemical_formula_weight 991.54
_chemical_name_systematic
;
?
;
_space_group_IT_number 14
_symmetry_cell_setting monoclinic
_symmetry_space_group_name_Hall '-P 2ybc'
_symmetry_space_group_name_H-M 'P 1 21/c 1'
_atom_sites_solution_hydrogens geom
_atom_sites_solution_primary direct
_atom_sites_solution_secondary difmap
_audit_creation_method SHELXL-97
_cell_angle_alpha 90.000
_cell_angle_beta 114.102(5)
_cell_angle_gamma 90.000
_cell_formula_units_Z 4
_cell_length_a 19.370(5)
_cell_length_b 10.292(3)
_cell_length_c 20.590(4)
_cell_measurement_reflns_used 999
_cell_measurement_temperature 100(2)
_cell_measurement_theta_max 25.50
_cell_measurement_theta_min 2.17
_cell_volume 3746.9(16)
_computing_cell_refinement 'SAINT 6.45 ( Bruker, 2003)'
_computing_data_collection 'SMART 5.628 (Bruker, 2003)'
_computing_data_reduction 'SAINT 6.45 ( Bruker, 2003)'
_computing_molecular_graphics 'DIAMOND 2.1e'
_computing_structure_refinement 'SHELXL-97 (Sheldrick, 1997)'
_computing_structure_solution SIR-97
_diffrn_ambient_temperature 100(2)
_diffrn_measured_fraction_theta_full 0.997
_diffrn_measured_fraction_theta_max 0.997
_diffrn_measurement_device_type 'BRUKER SMART APEX'
_diffrn_measurement_method /w-scans
_diffrn_radiation_monochromator graphite
_diffrn_radiation_source 'fine-focus sealed tube'
_diffrn_radiation_type MoK\a
_diffrn_radiation_wavelength 0.71073
_diffrn_reflns_av_R_equivalents 0.0399
_diffrn_reflns_av_sigmaI/netI 0.0445
_diffrn_reflns_limit_h_max 23
_diffrn_reflns_limit_h_min -21
_diffrn_reflns_limit_k_max 12
_diffrn_reflns_limit_k_min -11
_diffrn_reflns_limit_l_max 24
_diffrn_reflns_limit_l_min -24
_diffrn_reflns_number 19427
_diffrn_reflns_theta_full 25.50
_diffrn_reflns_theta_max 25.50
_diffrn_reflns_theta_min 2.17
_exptl_absorpt_coefficient_mu 1.205
_exptl_absorpt_correction_T_max 0.8306
_exptl_absorpt_correction_T_min 0.7774
_exptl_absorpt_correction_type empirical
_exptl_absorpt_process_details SADABS
_exptl_crystal_colour colorless
_exptl_crystal_density_diffrn 1.758
_exptl_crystal_density_method 'not measured'
_exptl_crystal_description block
_exptl_crystal_F_000 1976
_exptl_crystal_size_max 0.22
_exptl_crystal_size_mid 0.18
_exptl_crystal_size_min 0.16
_refine_diff_density_max 1.257
_refine_diff_density_min -1.135
_refine_diff_density_rms 0.184
_refine_ls_extinction_method none
_refine_ls_goodness_of_fit_ref 1.122
_refine_ls_hydrogen_treatment refU
_refine_ls_matrix_type full
_refine_ls_number_parameters 540
_refine_ls_number_reflns 6968
_refine_ls_number_restraints 1
_refine_ls_restrained_S_all 1.122
_refine_ls_R_factor_all 0.0422
_refine_ls_R_factor_gt 0.0364
_refine_ls_shift/su_max 0.001
_refine_ls_shift/su_mean 0.000
_refine_ls_structure_factor_coef Fsqd
_refine_ls_weighting_details 'calc w=1/[\s^2^(Fo^2^)+(0.0515P)^2^+0.4036P] where P=(Fo^2^+2Fc^2^)/3'
_refine_ls_weighting_scheme calc
_refine_ls_wR_factor_gt 0.0902
_refine_ls_wR_factor_ref 0.0942
_reflns_number_gt 6166
_reflns_number_total 6968
_reflns_threshold_expression >2sigma(I)
_cod_data_source_file c0nj00302f.txt
_cod_data_source_block 8
_cod_depositor_comments
;
The following automatic conversions were performed:

'_symmetry_cell_setting' value 'Monoclinic' changed to 'monoclinic'
according to /home/saulius/struct/CIF-dictionaries/cif_core.dic
dictionary named 'cif_core.dic' version 2.4.2 from 2011-04-26.

Automatic conversion script
Id: cif_fix_values 1891 2012-01-12 08:04:46Z andrius 
;
_cod_original_sg_symbol_H-M P21/c
_cod_database_code 7053628

loop_
_symmetry_equiv_pos_as_xyz
'x, y, z'
'-x, y+1/2, -z+1/2'
'-x, -y, -z'
'x, -y-1/2, z-1/2'

loop_
_atom_site_label
_atom_site_type_symbol
_atom_site_fract_x
_atom_site_fract_y
_atom_site_fract_z
_atom_site_U_iso_or_equiv
_atom_site_adp_type
_atom_site_occupancy
_atom_site_symmetry_multiplicity
_atom_site_calc_flag
_atom_site_refinement_flags
Cd1 Cd 1.011683(13) 0.08488(2) 0.807847(11) 0.01522(9) Uani 1 1 d .
Cd2 Cd 0.550530(13) 0.53568(2) 0.830330(12) 0.01764(9) Uani 1 1 d .
O1 O 1.44501(13) 0.4037(2) 0.81902(12) 0.0215(5) Uani 1 1 d .
O2 O 1.42896(13) 0.5744(2) 0.74919(12) 0.0214(5) Uani 1 1 d .
O3 O 1.05384(13) 0.8606(2) 0.83785(12) 0.0239(5) Uani 1 1 d .
O4 O 1.00851(13) 0.9744(2) 0.90297(12) 0.0197(5) Uani 1 1 d .
O5 O 0.89702(12) 0.0233(2) 0.71454(11) 0.0174(5) Uani 1 1 d .
O6 O 0.89725(12) 0.1978(2) 0.77746(11) 0.0175(5) Uani 1 1 d .
O7 O 0.59856(14) -0.2591(2) 0.85461(12) 0.0277(6) Uani 1 1 d .
O8 O 0.58062(13) -0.3512(2) 0.94326(12) 0.0236(5) Uani 1 1 d .
N1 N 1.08952(15) 0.1059(3) 0.75161(13) 0.0160(6) Uani 1 1 d .
N2 N 1.17566(14) 0.2071(2) 0.72625(13) 0.0152(5) Uani 1 1 d .
N3 N 1.07756(15) 0.2351(3) 0.89324(14) 0.0178(6) Uani 1 1 d .
N4 N 1.09726(15) 0.4134(2) 0.95782(14) 0.0162(6) Uani 1 1 d .
N5 N 0.58783(15) 0.4817(3) 0.74179(14) 0.0212(6) Uani 1 1 d .
N6 N 0.62702(15) 0.3596(3) 0.67523(14) 0.0195(6) Uani 1 1 d .
N7 N 0.63286(15) 0.3821(3) 0.89887(14) 0.0190(6) Uani 1 1 d .
N8 N 0.68191(14) 0.2006(3) 0.95523(13) 0.0170(6) Uani 1 1 d .
C1 C 1.13531(18) 0.0147(3) 0.73982(16) 0.0164(7) Uani 1 1 d .
H1 H 1.1304 -0.0748 0.7422 0.020 Uiso 1 1 calc R
C2 C 1.18869(19) 0.0764(3) 0.72419(17) 0.0181(7) Uani 1 1 d .
H2 H 1.2266 0.0376 0.7141 0.022 Uiso 1 1 calc R
C3 C 1.11560(18) 0.2202(3) 0.74279(16) 0.0184(7) Uani 1 1 d .
H3 H 1.0951 0.2995 0.7474 0.022 Uiso 1 1 calc R
C4 C 1.21219(18) 0.3147(3) 0.70812(16) 0.0162(7) Uani 1 1 d .
C5 C 1.28908(18) 0.3368(3) 0.74640(16) 0.0171(7) Uani 1 1 d .
H5 H 1.3182 0.2807 0.7827 0.021 Uiso 1 1 calc R
C6 C 1.32150(18) 0.4450(3) 0.72912(17) 0.0165(7) Uani 1 1 d .
C7 C 1.27609(19) 0.5277(3) 0.67469(17) 0.0191(7) Uani 1 1 d .
H7 H 1.2975 0.6004 0.6634 0.023 Uiso 1 1 calc R
C8 C 1.20031(19) 0.5032(3) 0.63764(17) 0.0212(7) Uani 1 1 d .
H8 H 1.1708 0.5595 0.6016 0.025 Uiso 1 1 calc R
C9 C 1.16770(19) 0.3954(3) 0.65360(17) 0.0193(7) Uani 1 1 d .
H9 H 1.1166 0.3775 0.6280 0.023 Uiso 1 1 calc R
C10 C 1.40357(18) 0.4756(3) 0.76851(17) 0.0179(7) Uani 1 1 d .
C11 C 1.12335(19) 0.2051(3) 0.96336(17) 0.0201(7) Uani 1 1 d .
H11 H 1.1429 0.1233 0.9802 0.024 Uiso 1 1 calc R
C12 C 1.13517(18) 0.3144(3) 1.00349(17) 0.0199(7) Uani 1 1 d .
H12 H 1.1634 0.3210 1.0523 0.024 Uiso 1 1 calc R
C13 C 1.06350(17) 0.3597(3) 0.89237(16) 0.0158(7) Uani 1 1 d .
H13 H 1.0338 0.4057 0.8516 0.019 Uiso 1 1 calc R
C14 C 1.08608(17) 0.5426(3) 0.97610(16) 0.0146(6) Uani 1 1 d .
C15 C 1.07028(16) 0.6406(3) 0.92647(15) 0.0140(6) Uani 1 1 d .
H15 H 1.0709 0.6243 0.8823 0.017 Uiso 1 1 calc R
C16 C 1.05337(17) 0.7643(3) 0.94318(16) 0.0162(7) Uani 1 1 d .
C17 C 1.05434(17) 0.7883(3) 1.01056(16) 0.0165(7) Uani 1 1 d .
H17 H 1.0413 0.8701 1.0212 0.020 Uiso 1 1 calc R
C18 C 1.07451(17) 0.6911(3) 1.06115(16) 0.0178(7) Uani 1 1 d .
H18 H 1.0780 0.7091 1.1067 0.021 Uiso 1 1 calc R
C19 C 1.08955(18) 0.5671(3) 1.04446(17) 0.0180(7) Uani 1 1 d .
H19 H 1.1018 0.5009 1.0780 0.022 Uiso 1 1 calc R
C20 C 1.03774(17) 0.8726(3) 0.89072(16) 0.0173(7) Uani 1 1 d .
C21 C 0.5981(2) 0.4734(4) 0.63775(19) 0.0289(8) Uani 1 1 d .
H21 H 0.5953 0.4949 0.5929 0.035 Uiso 1 1 calc R
C22 C 0.5750(2) 0.5465(3) 0.67942(19) 0.0258(8) Uani 1 1 d .
H22 H 0.5535 0.6286 0.6677 0.031 Uiso 1 1 calc R
C23 C 0.61911(19) 0.3705(3) 0.73736(17) 0.0207(7) Uani 1 1 d .
H23 H 0.6340 0.3071 0.7726 0.025 Uiso 1 1 calc R
C24 C 0.66555(18) 0.2567(3) 0.65690(16) 0.0190(7) Uani 1 1 d .
C25 C 0.74107(18) 0.2346(3) 0.70040(16) 0.0171(7) Uani 1 1 d .
H25 H 0.7651 0.2847 0.7411 0.021 Uiso 1 1 calc R
C26 C 0.78092(18) 0.1377(3) 0.68331(16) 0.0176(7) Uani 1 1 d .
C27 C 0.74281(19) 0.0629(3) 0.62227(17) 0.0195(7) Uani 1 1 d .
H27 H 0.7687 -0.0021 0.6101 0.023 Uiso 1 1 calc R
C28 C 0.6672(2) 0.0842(3) 0.57972(18) 0.0252(8) Uani 1 1 d .
H28 H 0.6426 0.0329 0.5397 0.030 Uiso 1 1 calc R
C29 C 0.6277(2) 0.1821(3) 0.59650(17) 0.0232(7) Uani 1 1 d .
H29 H 0.5770 0.1973 0.5678 0.028 Uiso 1 1 calc R
C30 C 0.86319(18) 0.1190(3) 0.72806(16) 0.0155(7) Uani 1 1 d .
C31 C 0.71025(19) 0.3906(3) 0.92608(18) 0.0228(7) Uani 1 1 d .
H31 H 0.7372 0.4618 0.9210 0.027 Uiso 1 1 calc R
C32 C 0.74167(18) 0.2796(3) 0.96143(17) 0.0205(7) Uani 1 1 d .
H32 H 0.7929 0.2608 0.9850 0.025 Uiso 1 1 calc R
C33 C 0.61779(18) 0.2658(3) 0.91715(17) 0.0203(7) Uani 1 1 d .
H33 H 0.5693 0.2333 0.9053 0.024 Uiso 1 1 calc R
C34 C 0.68674(18) 0.0718(3) 0.98333(17) 0.0178(7) Uani 1 1 d .
C35 C 0.64385(18) -0.0267(3) 0.93877(17) 0.0181(7) Uani 1 1 d .
H35 H 0.6130 -0.0093 0.8914 0.022 Uiso 1 1 calc R
C36 C 0.64775(18) -0.1509(3) 0.96590(16) 0.0179(7) Uani 1 1 d .
C37 C 0.69492(18) -0.1759(3) 1.03673(17) 0.0197(7) Uani 1 1 d .
H37 H 0.6966 -0.2588 1.0552 0.024 Uiso 1 1 calc R
C38 C 0.7395(2) -0.0779(3) 1.07991(18) 0.0231(8) Uani 1 1 d .
H38 H 0.7720 -0.0959 1.1268 0.028 Uiso 1 1 calc R
C39 C 0.73564(19) 0.0468(3) 1.05330(17) 0.0193(7) Uani 1 1 d .
H39 H 0.7654 0.1128 1.0819 0.023 Uiso 1 1 calc R
C40 C 0.60558(18) -0.2604(3) 0.91802(16) 0.0185(7) Uani 1 1 d .
OW1 O 0.46236(16) 0.2722(3) 0.94455(15) 0.0316(6) Uani 1 1 d D
H1W1 H 0.445(2) 0.296(4) 0.968(2) 0.036(13) Uiso 1 1 d .
H2W1 H 0.449(3) 0.321(4) 0.9099(18) 0.063(16) Uiso 1 1 d D

loop_
_atom_site_aniso_label
_atom_site_aniso_U_11
_atom_site_aniso_U_22
_atom_site_aniso_U_33
_atom_site_aniso_U_23
_atom_site_aniso_U_13
_atom_site_aniso_U_12
Cd1 0.01635(14) 0.01207(15) 0.01793(14) -0.00060(9) 0.00769(11) -0.00078(9)
Cd2 0.01526(14) 0.01430(15) 0.02181(14) -0.00166(9) 0.00601(11) -0.00104(9)
O1 0.0171(12) 0.0244(13) 0.0202(12) 0.0021(10) 0.0047(10) -0.0027(10)
O2 0.0182(13) 0.0140(12) 0.0301(13) 0.0005(10) 0.0080(11) -0.0035(9)
O3 0.0358(15) 0.0175(13) 0.0254(12) 0.0036(10) 0.0195(12) 0.0030(10)
O4 0.0217(12) 0.0133(12) 0.0265(12) 0.0024(9) 0.0120(11) 0.0026(9)
O5 0.0182(12) 0.0148(12) 0.0202(11) -0.0004(9) 0.0089(10) 0.0010(9)
O6 0.0182(12) 0.0154(12) 0.0187(11) -0.0013(9) 0.0073(10) 0.0015(9)
O7 0.0407(15) 0.0221(13) 0.0225(12) -0.0053(10) 0.0151(12) -0.0126(11)
O8 0.0325(14) 0.0148(12) 0.0254(12) 0.0000(10) 0.0139(11) -0.0049(10)
N1 0.0147(14) 0.0147(14) 0.0170(13) 0.0014(11) 0.0050(11) -0.0016(11)
N2 0.0125(13) 0.0151(14) 0.0188(13) -0.0006(11) 0.0070(11) -0.0010(11)
N3 0.0194(14) 0.0134(14) 0.0220(14) -0.0008(11) 0.0098(12) -0.0009(11)
N4 0.0194(15) 0.0135(14) 0.0170(13) 0.0002(11) 0.0086(12) -0.0011(11)
N5 0.0179(15) 0.0196(15) 0.0256(15) 0.0019(12) 0.0085(13) 0.0028(12)
N6 0.0156(14) 0.0189(15) 0.0232(14) 0.0032(12) 0.0073(12) 0.0058(11)
N7 0.0169(14) 0.0174(15) 0.0206(14) -0.0022(12) 0.0057(12) 0.0003(11)
N8 0.0147(14) 0.0160(14) 0.0189(13) -0.0020(11) 0.0055(11) -0.0006(11)
C1 0.0182(17) 0.0119(16) 0.0164(15) -0.0029(13) 0.0044(14) 0.0002(13)
C2 0.0172(17) 0.0169(17) 0.0205(17) -0.0028(13) 0.0080(14) 0.0029(13)
C3 0.0190(17) 0.0158(17) 0.0230(16) 0.0014(13) 0.0111(14) 0.0006(13)
C4 0.0171(16) 0.0153(16) 0.0175(15) -0.0039(13) 0.0086(14) -0.0008(13)
C5 0.0167(16) 0.0166(17) 0.0185(15) -0.0005(13) 0.0077(14) 0.0011(13)
C6 0.0172(17) 0.0147(16) 0.0201(16) -0.0018(13) 0.0103(14) 0.0027(13)
C7 0.0212(18) 0.0153(18) 0.0262(17) -0.0011(14) 0.0151(15) -0.0014(13)
C8 0.0203(18) 0.0210(18) 0.0213(17) 0.0069(14) 0.0074(15) 0.0075(14)
C9 0.0162(17) 0.0216(18) 0.0220(17) -0.0005(14) 0.0096(14) 0.0000(13)
C10 0.0166(17) 0.0207(18) 0.0183(16) -0.0034(14) 0.0091(14) -0.0005(13)
C11 0.0223(18) 0.0122(16) 0.0236(17) 0.0006(13) 0.0071(15) 0.0032(13)
C12 0.0181(17) 0.0205(18) 0.0177(16) 0.0004(14) 0.0037(14) 0.0004(14)
C13 0.0170(16) 0.0152(17) 0.0160(15) 0.0010(13) 0.0075(14) -0.0015(13)
C14 0.0109(15) 0.0134(16) 0.0183(16) 0.0000(13) 0.0047(13) -0.0005(12)
C15 0.0115(15) 0.0157(16) 0.0129(14) -0.0022(12) 0.0031(13) -0.0033(12)
C16 0.0083(15) 0.0180(17) 0.0196(16) 0.0040(13) 0.0029(13) -0.0005(12)
C17 0.0104(15) 0.0178(17) 0.0205(16) -0.0034(13) 0.0055(13) -0.0025(12)
C18 0.0168(16) 0.0201(17) 0.0176(16) -0.0036(13) 0.0083(14) -0.0027(13)
C19 0.0184(17) 0.0190(17) 0.0164(16) 0.0025(13) 0.0069(14) -0.0010(13)
C20 0.0106(15) 0.0184(17) 0.0183(16) 0.0016(13) 0.0012(13) -0.0045(13)
C21 0.027(2) 0.032(2) 0.0295(19) 0.0136(16) 0.0136(17) 0.0101(16)
C22 0.0223(19) 0.0219(19) 0.035(2) 0.0080(16) 0.0133(17) 0.0044(15)
C23 0.0231(18) 0.0196(18) 0.0215(16) 0.0000(14) 0.0112(15) 0.0010(14)
C24 0.0199(17) 0.0206(18) 0.0185(16) 0.0040(13) 0.0097(14) 0.0018(14)
C25 0.0220(17) 0.0150(16) 0.0170(15) -0.0012(13) 0.0107(14) -0.0024(13)
C26 0.0207(17) 0.0159(17) 0.0193(16) 0.0037(13) 0.0113(14) -0.0007(14)
C27 0.0243(18) 0.0158(17) 0.0213(17) -0.0009(13) 0.0122(15) -0.0008(14)
C28 0.027(2) 0.026(2) 0.0219(18) -0.0068(15) 0.0087(16) -0.0061(15)
C29 0.0189(17) 0.027(2) 0.0223(17) 0.0035(15) 0.0065(15) -0.0001(14)
C30 0.0216(17) 0.0121(16) 0.0168(15) 0.0037(13) 0.0119(14) -0.0003(13)
C31 0.0167(17) 0.0199(18) 0.0285(18) -0.0027(15) 0.0060(15) -0.0044(14)
C32 0.0120(16) 0.0203(18) 0.0275(17) -0.0041(14) 0.0064(14) -0.0017(13)
C33 0.0142(16) 0.0206(18) 0.0227(17) -0.0014(14) 0.0042(14) -0.0009(14)
C34 0.0144(16) 0.0195(17) 0.0211(16) -0.0020(13) 0.0090(14) 0.0006(13)
C35 0.0181(17) 0.0192(18) 0.0166(16) -0.0022(13) 0.0068(14) -0.0022(13)
C36 0.0164(16) 0.0176(17) 0.0206(16) -0.0021(13) 0.0085(14) -0.0007(13)
C37 0.0201(17) 0.0175(17) 0.0215(16) 0.0004(14) 0.0085(14) 0.0001(14)
C38 0.0217(19) 0.027(2) 0.0175(17) 0.0008(14) 0.0050(15) 0.0017(15)
C39 0.0188(17) 0.0194(18) 0.0173(16) -0.0056(13) 0.0050(14) -0.0020(13)
C40 0.0155(16) 0.0207(18) 0.0176(16) -0.0018(13) 0.0051(14) 0.0019(13)
OW1 0.0340(16) 0.0365(17) 0.0287(15) 0.0071(13) 0.0172(14) 0.0083(13)

loop_
_atom_type_symbol
_atom_type_description
_atom_type_scat_dispersion_real
_atom_type_scat_dispersion_imag
_atom_type_scat_source
C C 0.0033 0.0016 'International Tables Vol C Tables 4.2.6.8 and 6.1.1.4'
H H 0.0000 0.0000 'International Tables Vol C Tables 4.2.6.8 and 6.1.1.4'
N N 0.0061 0.0033 'International Tables Vol C Tables 4.2.6.8 and 6.1.1.4'
O O 0.0106 0.0060 'International Tables Vol C Tables 4.2.6.8 and 6.1.1.4'
Cd Cd -0.8075 1.2024 'International Tables Vol C Tables 4.2.6.8 and 6.1.1.4'

loop_
_geom_angle_atom_site_label_1
_geom_angle_atom_site_label_2
_geom_angle_atom_site_label_3
_geom_angle
_geom_angle_site_symmetry_1
_geom_angle_site_symmetry_3
N1 Cd1 O4 138.13(9) . 1_545
N1 Cd1 N3 92.84(9) . .
O4 Cd1 N3 83.10(9) 1_545 .
N1 Cd1 O6 124.85(8) . .
O4 Cd1 O6 96.99(8) 1_545 .
N3 Cd1 O6 92.28(9) . .
N1 Cd1 O5 102.28(8) . .
O4 Cd1 O5 102.63(8) 1_545 .
N3 Cd1 O5 148.20(8) . .
O6 Cd1 O5 56.13(8) . .
N1 Cd1 O3 89.77(8) . 1_545
O4 Cd1 O3 55.71(7) 1_545 1_545
N3 Cd1 O3 114.74(9) . 1_545
O6 Cd1 O3 135.75(8) . 1_545
O5 Cd1 O3 93.36(8) . 1_545
N1 Cd1 C20 114.33(10) . 1_545
O4 Cd1 C20 27.96(9) 1_545 1_545
N3 Cd1 C20 99.16(10) . 1_545
O6 Cd1 C20 118.87(8) . 1_545
O5 Cd1 C20 99.74(9) . 1_545
O3 Cd1 C20 27.77(8) 1_545 1_545
N1 Cd1 C30 116.50(9) . .
O4 Cd1 C30 101.07(8) 1_545 .
N3 Cd1 C30 120.06(9) . .
O6 Cd1 C30 27.85(8) . .
O5 Cd1 C30 28.29(8) . .
O3 Cd1 C30 116.20(9) 1_545 .
C20 Cd1 C30 111.73(9) 1_545 .
N7 Cd2 O7 112.76(10) . 1_565
N7 Cd2 N5 87.49(10) . .
O7 Cd2 N5 99.58(9) 1_565 .
N7 Cd2 O2 145.15(9) . 1_455
O7 Cd2 O2 101.76(9) 1_565 1_455
N5 Cd2 O2 91.49(9) . 1_455
N7 Cd2 O1 91.18(9) . 1_455
O7 Cd2 O1 143.69(8) 1_565 1_455
N5 Cd2 O1 108.72(9) . 1_455
O2 Cd2 O1 56.30(8) 1_455 1_455
N7 Cd2 O8 84.64(9) . 1_565
O7 Cd2 O8 55.49(8) 1_565 1_565
N5 Cd2 O8 147.39(9) . 1_565
O2 Cd2 O8 112.56(8) 1_455 1_565
O1 Cd2 O8 103.05(8) 1_455 1_565
N7 Cd2 C10 118.31(10) . 1_455
O7 Cd2 C10 125.36(10) 1_565 1_455
N5 Cd2 C10 100.71(10) . 1_455
O2 Cd2 C10 28.16(9) 1_455 1_455
O1 Cd2 C10 28.15(9) 1_455 1_455
O8 Cd2 C10 110.88(9) 1_565 1_455
N7 Cd2 C40 98.06(10) . 1_565
O7 Cd2 C40 27.75(9) 1_565 1_565
N5 Cd2 C40 123.86(10) . 1_565
O2 Cd2 C40 111.12(9) 1_455 1_565
O1 Cd2 C40 126.82(9) 1_455 1_565
O8 Cd2 C40 27.85(8) 1_565 1_565
C10 Cd2 C40 123.61(10) 1_455 1_565
C10 O1 Cd2 88.73(19) . 1_655
C10 O2 Cd2 92.7(2) . 1_655
C20 O3 Cd1 87.16(19) . 1_565
C20 O4 Cd1 94.03(18) . 1_565
C30 O5 Cd1 90.67(19) . .
C30 O6 Cd1 91.29(18) . .
C40 O7 Cd2 94.6(2) . 1_545
C40 O8 Cd2 86.77(18) . 1_545
C3 N1 C1 105.8(3) . .
C3 N1 Cd1 122.0(2) . .
C1 N1 Cd1 129.6(2) . .
C3 N2 C2 107.1(3) . .
C3 N2 C4 123.7(3) . .
C2 N2 C4 128.9(3) . .
C13 N3 C11 105.8(3) . .
C13 N3 Cd1 126.9(2) . .
C11 N3 Cd1 124.5(2) . .
C13 N4 C12 106.5(3) . .
C13 N4 C14 125.6(3) . .
C12 N4 C14 127.4(3) . .
C23 N5 C22 105.7(3) . .
C23 N5 Cd2 124.8(2) . .
C22 N5 Cd2 129.1(2) . .
C23 N6 C21 106.2(3) . .
C23 N6 C24 125.6(3) . .
C21 N6 C24 127.8(3) . .
C33 N7 C31 105.8(3) . .
C33 N7 Cd2 128.6(2) . .
C31 N7 Cd2 125.5(2) . .
C33 N8 C32 107.5(3) . .
C33 N8 C34 126.1(3) . .
C32 N8 C34 126.5(3) . .
C2 C1 N1 109.3(3) . .
C2 C1 H1 125.3 . .
N1 C1 H1 125.3 . .
C1 C2 N2 106.4(3) . .
C1 C2 H2 126.8 . .
N2 C2 H2 126.8 . .
N1 C3 N2 111.4(3) . .
N1 C3 H3 124.3 . .
N2 C3 H3 124.3 . .
C9 C4 C5 122.1(3) . .
C9 C4 N2 117.6(3) . .
C5 C4 N2 120.3(3) . .
C4 C5 C6 118.4(3) . .
C4 C5 H5 120.8 . .
C6 C5 H5 120.8 . .
C5 C6 C7 119.3(3) . .
C5 C6 C10 121.3(3) . .
C7 C6 C10 119.3(3) . .
C8 C7 C6 121.0(3) . .
C8 C7 H7 119.5 . .
C6 C7 H7 119.5 . .
C7 C8 C9 120.3(3) . .
C7 C8 H8 119.9 . .
C9 C8 H8 119.9 . .
C4 C9 C8 118.9(3) . .
C4 C9 H9 120.6 . .
C8 C9 H9 120.6 . .
O1 C10 O2 122.3(3) . .
O1 C10 C6 120.1(3) . .
O2 C10 C6 117.6(3) . .
O1 C10 Cd2 63.12(17) . 1_655
O2 C10 Cd2 59.18(17) . 1_655
C6 C10 Cd2 176.0(2) . 1_655
C12 C11 N3 109.1(3) . .
C12 C11 H11 125.5 . .
N3 C11 H11 125.5 . .
C11 C12 N4 106.7(3) . .
C11 C12 H12 126.7 . .
N4 C12 H12 126.7 . .
N3 C13 N4 111.9(3) . .
N3 C13 H13 124.0 . .
N4 C13 H13 124.0 . .
C15 C14 C19 121.1(3) . .
C15 C14 N4 120.0(3) . .
C19 C14 N4 118.9(3) . .
C14 C15 C16 119.3(3) . .
C14 C15 H15 120.3 . .
C16 C15 H15 120.3 . .
C15 C16 C17 119.8(3) . .
C15 C16 C20 120.1(3) . .
C17 C16 C20 120.0(3) . .
C18 C17 C16 120.3(3) . .
C18 C17 H17 119.9 . .
C16 C17 H17 119.9 . .
C17 C18 C19 120.3(3) . .
C17 C18 H18 119.9 . .
C19 C18 H18 119.9 . .
C18 C19 C14 119.1(3) . .
C18 C19 H19 120.5 . .
C14 C19 H19 120.5 . .
O3 C20 O4 123.0(3) . .
O3 C20 C16 120.3(3) . .
O4 C20 C16 116.7(3) . .
O3 C20 Cd1 65.07(17) . 1_565
O4 C20 Cd1 58.02(16) . 1_565
C16 C20 Cd1 173.9(2) . 1_565
C22 C21 N6 106.3(3) . .
C22 C21 H21 126.9 . .
N6 C21 H21 126.9 . .
C21 C22 N5 110.1(3) . .
C21 C22 H22 125.0 . .
N5 C22 H22 125.0 . .
N5 C23 N6 111.8(3) . .
N5 C23 H23 124.1 . .
N6 C23 H23 124.1 . .
C25 C24 C29 121.3(3) . .
C25 C24 N6 118.5(3) . .
C29 C24 N6 120.2(3) . .
C24 C25 C26 120.1(3) . .
C24 C25 H25 119.9 . .
C26 C25 H25 119.9 . .
C25 C26 C27 118.5(3) . .
C25 C26 C30 119.9(3) . .
C27 C26 C30 121.5(3) . .
C28 C27 C26 121.0(3) . .
C28 C27 H27 119.5 . .
C26 C27 H27 119.5 . .
C27 C28 C29 120.3(3) . .
C27 C28 H28 119.8 . .
C29 C28 H28 119.8 . .
C24 C29 C28 118.7(3) . .
C24 C29 H29 120.6 . .
C28 C29 H29 120.6 . .
O6 C30 O5 121.9(3) . .
O6 C30 C26 119.4(3) . .
O5 C30 C26 118.6(3) . .
O6 C30 Cd1 60.86(16) . .
O5 C30 Cd1 61.04(16) . .
C26 C30 Cd1 179.6(2) . .
C32 C31 N7 110.0(3) . .
C32 C31 H31 125.0 . .
N7 C31 H31 125.0 . .
C31 C32 N8 105.7(3) . .
C31 C32 H32 127.1 . .
N8 C32 H32 127.1 . .
N7 C33 N8 111.0(3) . .
N7 C33 H33 124.5 . .
N8 C33 H33 124.5 . .
C39 C34 C35 121.3(3) . .
C39 C34 N8 119.7(3) . .
C35 C34 N8 119.0(3) . .
C36 C35 C34 119.1(3) . .
C36 C35 H35 120.4 . .
C34 C35 H35 120.4 . .
C35 C36 C37 119.8(3) . .
C35 C36 C40 120.2(3) . .
C37 C36 C40 119.8(3) . .
C38 C37 C36 120.5(3) . .
C38 C37 H37 119.8 . .
C36 C37 H37 119.8 . .
C39 C38 C37 120.0(3) . .
C39 C38 H38 120.0 . .
C37 C38 H38 120.0 . .
C38 C39 C34 119.1(3) . .
C38 C39 H39 120.4 . .
C34 C39 H39 120.4 . .
O7 C40 O8 122.7(3) . .
O7 C40 C36 118.3(3) . .
O8 C40 C36 119.0(3) . .
O7 C40 Cd2 57.67(17) . 1_545
O8 C40 Cd2 65.39(17) . 1_545
C36 C40 Cd2 171.0(2) . 1_545
H1W1 OW1 H2W1 108(5) . .

loop_
_geom_bond_atom_site_label_1
_geom_bond_atom_site_label_2
_geom_bond_distance
_geom_bond_site_symmetry_2
Cd1 N1 2.255(3) .
Cd1 O4 2.287(2) 1_545
Cd1 N3 2.297(3) .
Cd1 O6 2.350(2) .
Cd1 O5 2.354(2) .
Cd1 O3 2.442(3) 1_545
Cd1 C20 2.690(3) 1_545
Cd1 C30 2.690(3) .
Cd2 N7 2.279(3) .
Cd2 O7 2.280(3) 1_565
Cd2 N5 2.287(3) .
Cd2 O2 2.298(2) 1_455
Cd2 O1 2.385(2) 1_455
Cd2 O8 2.449(2) 1_565
Cd2 C10 2.673(3) 1_455
Cd2 C40 2.689(3) 1_565
O1 C10 1.261(4) .
O1 Cd2 2.385(2) 1_655
O2 C10 1.263(4) .
O2 Cd2 2.298(2) 1_655
O3 C20 1.255(4) .
O3 Cd1 2.442(3) 1_565
O4 C20 1.264(4) .
O4 Cd1 2.287(2) 1_565
O5 C30 1.275(4) .
O6 C30 1.257(4) .
O7 C40 1.256(4) .
O7 Cd2 2.280(3) 1_545
O8 C40 1.258(4) .
O8 Cd2 2.449(2) 1_545
N1 C3 1.321(4) .
N1 C1 1.379(4) .
N2 C3 1.346(4) .
N2 C2 1.372(4) .
N2 C4 1.443(4) .
N3 C13 1.310(4) .
N3 C11 1.386(4) .
N4 C13 1.352(4) .
N4 C12 1.378(4) .
N4 C14 1.423(4) .
N5 C23 1.315(4) .
N5 C22 1.376(4) .
N6 C23 1.354(4) .
N6 C21 1.389(4) .
N6 C24 1.432(4) .
N7 C33 1.323(4) .
N7 C31 1.372(4) .
N8 C33 1.346(4) .
N8 C32 1.377(4) .
N8 C34 1.434(4) .
C1 C2 1.359(5) .
C1 H1 0.9300 .
C2 H2 0.9300 .
C3 H3 0.9300 .
C4 C9 1.380(4) .
C4 C5 1.390(4) .
C5 C6 1.394(4) .
C5 H5 0.9300 .
C6 C7 1.396(5) .
C6 C10 1.494(5) .
C7 C8 1.373(5) .
C7 H7 0.9300 .
C8 C9 1.381(5) .
C8 H8 0.9300 .
C9 H9 0.9300 .
C10 Cd2 2.673(3) 1_655
C11 C12 1.358(4) .
C11 H11 0.9300 .
C12 H12 0.9300 .
C13 H13 0.9300 .
C14 C15 1.379(4) .
C14 C19 1.404(4) .
C15 C16 1.392(4) .
C15 H15 0.9300 .
C16 C17 1.402(4) .
C16 C20 1.495(4) .
C17 C18 1.381(4) .
C17 H17 0.9300 .
C18 C19 1.384(5) .
C18 H18 0.9300 .
C19 H19 0.9300 .
C20 Cd1 2.690(3) 1_565
C21 C22 1.348(5) .
C21 H21 0.9300 .
C22 H22 0.9300 .
C23 H23 0.9300 .
C24 C25 1.387(5) .
C24 C29 1.389(5) .
C25 C26 1.392(4) .
C25 H25 0.9300 .
C26 C27 1.400(5) .
C26 C30 1.492(5) .
C27 C28 1.384(5) .
C27 H27 0.9300 .
C28 C29 1.390(5) .
C28 H28 0.9300 .
C29 H29 0.9300 .
C31 C32 1.358(5) .
C31 H31 0.9300 .
C32 H32 0.9300 .
C33 H33 0.9300 .
C34 C39 1.387(5) .
C34 C35 1.392(5) .
C35 C36 1.384(4) .
C35 H35 0.9300 .
C36 C37 1.393(4) .
C36 C40 1.501(4) .
C37 C38 1.388(5) .
C37 H37 0.9300 .
C38 C39 1.385(5) .
C38 H38 0.9300 .
C39 H39 0.9300 .
C40 Cd2 2.689(3) 1_545
OW1 H1W1 0.74(4) .
OW1 H2W1 0.82(4) .

loop_
_geom_torsion_atom_site_label_1
_geom_torsion_atom_site_label_2
_geom_torsion_atom_site_label_3
_geom_torsion_atom_site_label_4
_geom_torsion
_geom_torsion_site_symmetry_1
N1 Cd1 O5 C30 -124.00(17) .
O4 Cd1 O5 C30 89.92(17) 1_545
N3 Cd1 O5 C30 -7.4(2) .
O6 Cd1 O5 C30 -0.07(16) .
O3 Cd1 O5 C30 145.50(17) 1_545
C20 Cd1 O5 C30 118.28(17) 1_545
N1 Cd1 O6 C30 81.14(19) .
O4 Cd1 O6 C30 -100.49(17) 1_545
N3 Cd1 O6 C30 176.19(17) .
O5 Cd1 O6 C30 0.07(16) .
O3 Cd1 O6 C30 -53.9(2) 1_545
C20 Cd1 O6 C30 -82.04(18) 1_545
O4 Cd1 N1 C3 -123.4(2) 1_545
N3 Cd1 N1 C3 -40.5(3) .
O6 Cd1 N1 C3 54.2(3) .
O5 Cd1 N1 C3 111.3(2) .
O3 Cd1 N1 C3 -155.3(2) 1_545
C20 Cd1 N1 C3 -141.9(2) 1_545
C30 Cd1 N1 C3 85.3(3) .
O4 Cd1 N1 C1 35.5(3) 1_545
N3 Cd1 N1 C1 118.3(3) .
O6 Cd1 N1 C1 -146.9(2) .
O5 Cd1 N1 C1 -89.8(3) .
O3 Cd1 N1 C1 3.6(3) 1_545
C20 Cd1 N1 C1 16.9(3) 1_545
C30 Cd1 N1 C1 -115.9(3) .
N1 Cd1 N3 C13 93.5(3) .
O4 Cd1 N3 C13 -128.4(3) 1_545
O6 Cd1 N3 C13 -31.6(3) .
O5 Cd1 N3 C13 -25.5(3) .
O3 Cd1 N3 C13 -175.5(2) 1_545
C20 Cd1 N3 C13 -151.3(2) 1_545
C30 Cd1 N3 C13 -29.6(3) .
N1 Cd1 N3 C11 -107.7(2) .
O4 Cd1 N3 C11 30.4(2) 1_545
O6 Cd1 N3 C11 127.2(2) .
O5 Cd1 N3 C11 133.3(2) .
O3 Cd1 N3 C11 -16.7(3) 1_545
C20 Cd1 N3 C11 7.5(2) 1_545
C30 Cd1 N3 C11 129.3(2) .
N7 Cd2 N5 C23 21.9(3) .
O7 Cd2 N5 C23 134.6(3) 1_565
O2 Cd2 N5 C23 -123.2(3) 1_455
O1 Cd2 N5 C23 -68.5(3) 1_455
O8 Cd2 N5 C23 97.9(3) 1_565
C10 Cd2 N5 C23 -96.4(3) 1_455
C40 Cd2 N5 C23 119.9(3) 1_565
N7 Cd2 N5 C22 -166.9(3) .
O7 Cd2 N5 C22 -54.3(3) 1_565
O2 Cd2 N5 C22 47.9(3) 1_455
O1 Cd2 N5 C22 102.7(3) 1_455
O8 Cd2 N5 C22 -90.9(3) 1_565
C10 Cd2 N5 C22 74.7(3) 1_455
C40 Cd2 N5 C22 -68.9(3) 1_565
O7 Cd2 N7 C33 154.9(3) 1_565
N5 Cd2 N7 C33 -105.8(3) .
O2 Cd2 N7 C33 -16.8(4) 1_455
O1 Cd2 N7 C33 2.9(3) 1_455
O8 Cd2 N7 C33 105.9(3) 1_565
C10 Cd2 N7 C33 -5.0(3) 1_455
C40 Cd2 N7 C33 130.4(3) 1_565
O7 Cd2 N7 C31 -29.6(3) 1_565
N5 Cd2 N7 C31 69.7(3) .
O2 Cd2 N7 C31 158.7(2) 1_455
O1 Cd2 N7 C31 178.4(3) 1_455
O8 Cd2 N7 C31 -78.6(3) 1_565
C10 Cd2 N7 C31 170.5(2) 1_455
C40 Cd2 N7 C31 -54.1(3) 1_565
C3 N1 C1 C2 0.2(4) .
Cd1 N1 C1 C2 -161.3(2) .
N1 C1 C2 N2 -0.1(4) .
C3 N2 C2 C1 0.0(3) .
C4 N2 C2 C1 -174.5(3) .
C1 N1 C3 N2 -0.2(4) .
Cd1 N1 C3 N2 163.03(19) .
C2 N2 C3 N1 0.2(4) .
C4 N2 C3 N1 174.9(3) .
C3 N2 C4 C9 -54.5(4) .
C2 N2 C4 C9 119.1(4) .
C3 N2 C4 C5 123.5(3) .
C2 N2 C4 C5 -62.8(4) .
C9 C4 C5 C6 0.6(4) .
N2 C4 C5 C6 -177.3(3) .
C4 C5 C6 C7 0.4(4) .
C4 C5 C6 C10 179.4(3) .
C5 C6 C7 C8 -0.6(5) .
C10 C6 C7 C8 -179.6(3) .
C6 C7 C8 C9 -0.2(5) .
C5 C4 C9 C8 -1.5(5) .
N2 C4 C9 C8 176.5(3) .
C7 C8 C9 C4 1.3(5) .
Cd2 O1 C10 O2 -2.6(3) 1_655
Cd2 O1 C10 C6 177.3(3) 1_655
Cd2 O2 C10 O1 2.7(3) 1_655
Cd2 O2 C10 C6 -177.2(2) 1_655
C5 C6 C10 O1 -0.7(4) .
C7 C6 C10 O1 178.2(3) .
C5 C6 C10 O2 179.2(3) .
C7 C6 C10 O2 -1.9(4) .
C13 N3 C11 C12 0.6(4) .
Cd1 N3 C11 C12 -162.0(2) .
N3 C11 C12 N4 -0.8(4) .
C13 N4 C12 C11 0.7(3) .
C14 N4 C12 C11 172.5(3) .
C11 N3 C13 N4 -0.1(3) .
Cd1 N3 C13 N4 161.9(2) .
C12 N4 C13 N3 -0.4(3) .
C14 N4 C13 N3 -172.4(3) .
C13 N4 C14 C15 -31.5(4) .
C12 N4 C14 C15 158.2(3) .
C13 N4 C14 C19 146.9(3) .
C12 N4 C14 C19 -23.4(5) .
C19 C14 C15 C16 -3.6(4) .
N4 C14 C15 C16 174.8(3) .
C14 C15 C16 C17 1.5(4) .
C14 C15 C16 C20 178.7(3) .
C15 C16 C17 C18 2.2(4) .
C20 C16 C17 C18 -174.9(3) .
C16 C17 C18 C19 -3.9(5) .
C17 C18 C19 C14 1.8(5) .
C15 C14 C19 C18 2.0(5) .
N4 C14 C19 C18 -176.4(3) .
Cd1 O3 C20 O4 2.8(3) 1_565
Cd1 O3 C20 C16 -176.7(3) 1_565
Cd1 O4 C20 O3 -3.0(3) 1_565
Cd1 O4 C20 C16 176.5(2) 1_565
C15 C16 C20 O3 -13.9(4) .
C17 C16 C20 O3 163.2(3) .
C15 C16 C20 O4 166.5(3) .
C17 C16 C20 O4 -16.4(4) .
C23 N6 C21 C22 0.4(4) .
C24 N6 C21 C22 -173.0(3) .
N6 C21 C22 N5 -0.5(4) .
C23 N5 C22 C21 0.4(4) .
Cd2 N5 C22 C21 -172.0(2) .
C22 N5 C23 N6 -0.2(4) .
Cd2 N5 C23 N6 172.7(2) .
C21 N6 C23 N5 -0.1(4) .
C24 N6 C23 N5 173.5(3) .
C23 N6 C24 C25 -58.1(4) .
C21 N6 C24 C25 114.2(4) .
C23 N6 C24 C29 122.4(4) .
C21 N6 C24 C29 -65.3(5) .
C29 C24 C25 C26 1.1(5) .
N6 C24 C25 C26 -178.4(3) .
C24 C25 C26 C27 -0.8(4) .
C24 C25 C26 C30 176.7(3) .
C25 C26 C27 C28 -0.1(5) .
C30 C26 C27 C28 -177.6(3) .
C26 C27 C28 C29 0.8(5) .
C25 C24 C29 C28 -0.4(5) .
N6 C24 C29 C28 179.1(3) .
C27 C28 C29 C24 -0.5(5) .
Cd1 O6 C30 O5 -0.1(3) .
Cd1 O6 C30 C26 -179.7(2) .
Cd1 O5 C30 O6 0.1(3) .
Cd1 O5 C30 C26 179.7(2) .
C25 C26 C30 O6 -5.8(4) .
C27 C26 C30 O6 171.7(3) .
C25 C26 C30 O5 174.7(3) .
C27 C26 C30 O5 -7.9(4) .
C27 C26 C30 Cd1 36(32) .
N1 Cd1 C30 O6 -115.04(17) .
O4 Cd1 C30 O6 83.98(17) 1_545
N3 Cd1 C30 O6 -4.4(2) .
O5 Cd1 C30 O6 -179.9(3) .
O3 Cd1 C30 O6 141.05(16) 1_545
C20 Cd1 C30 O6 110.99(17) 1_545
N1 Cd1 C30 O5 64.84(19) .
O4 Cd1 C30 O5 -96.14(17) 1_545
N3 Cd1 C30 O5 175.49(15) .
O6 Cd1 C30 O5 179.9(3) .
O3 Cd1 C30 O5 -39.06(18) 1_545
C20 Cd1 C30 O5 -69.13(18) 1_545
C33 N7 C31 C32 -0.7(4) .
Cd2 N7 C31 C32 -177.0(2) .
N7 C31 C32 N8 0.5(4) .
C33 N8 C32 C31 -0.1(3) .
C34 N8 C32 C31 179.2(3) .
C31 N7 C33 N8 0.6(4) .
Cd2 N7 C33 N8 176.81(19) .
C32 N8 C33 N7 -0.3(4) .
C34 N8 C33 N7 -179.6(3) .
C33 N8 C34 C39 -133.4(3) .
C32 N8 C34 C39 47.5(4) .
C33 N8 C34 C35 48.8(4) .
C32 N8 C34 C35 -130.4(3) .
C39 C34 C35 C36 2.8(5) .
N8 C34 C35 C36 -179.3(3) .
C34 C35 C36 C37 -0.8(5) .
C34 C35 C36 C40 -176.5(3) .
C35 C36 C37 C38 -1.6(5) .
C40 C36 C37 C38 174.1(3) .
C36 C37 C38 C39 1.9(5) .
C37 C38 C39 C34 0.1(5) .
C35 C34 C39 C38 -2.5(5) .
N8 C34 C39 C38 179.7(3) .
Cd2 O7 C40 O8 -7.3(4) 1_545
Cd2 O7 C40 C36 170.7(2) 1_545
Cd2 O8 C40 O7 6.8(3) 1_545
Cd2 O8 C40 C36 -171.2(3) 1_545
C35 C36 C40 O7 33.9(4) .
C37 C36 C40 O7 -141.8(3) .
C35 C36 C40 O8 -148.1(3) .
C37 C36 C40 O8 36.2(4) .
